data_7054548
loop_
_publ_author_name
'Matuszewski, Micha\/l'
'Kiliszek, Agnieszka'
'Rypniewski, Wojciech'
'Lesnikowski, Zbigniew J.'
'Olejniczak, Agnieszka B.'

_publ_section_title
;
 Nucleoside bearing boron clusters and their phosphoramidites -- building
 blocks for modified oligonucleotide synthesis
;
_journal_issue 2
_journal_name_full 'New J. Chem.'
_journal_page_first 1202
_journal_paper_doi 10.1039/C4NJ01096E
_journal_volume 39
_journal_year 2015
_chemical_absolute_configuration ad
_chemical_formula_moiety 'C18 H33 B10 N5 O5'
_chemical_formula_sum 'C18 H33 B10 N5 O5'
_chemical_formula_weight 507.59
_chemical_name_systematic
; 
N3-{[(o-carboran-1-yl)propyl]-1N-1,2,3-triazol-4-yl}methylenethymidine  
;
_space_group_IT_number 19
_space_group_name_Hall 'P 2ac 2ab'
_symmetry_cell_setting orthorhombic
_symmetry_space_group_name_Hall 'P 2ac 2ab'
_symmetry_space_group_name_H-M 'P 21 21 21'
_atom_sites_solution_hydrogens mixed
_atom_sites_solution_primary direct
_atom_sites_solution_secondary difmap
_audit_creation_method SHELXL-97
_cell_angle_alpha 90.00
_cell_angle_beta 90.00
_cell_angle_gamma 90.00
_cell_formula_units_Z 4
_cell_length_a 7.32285(13)
_cell_length_b 13.0124(2)
_cell_length_c 26.9145(5)
_cell_measurement_reflns_used 17679
_cell_measurement_temperature 130(2)
_cell_measurement_theta_max 76.54
_cell_measurement_theta_min 3.28
_cell_volume 2564.62(8)
_computing_cell_refinement
;
CrysAlisPro, Agilent Technologies,
Version 1.171.36.21t (release 14-08-2012 CrysAlis171 .NET)
(compiled Aug 14 2012,18:12:40)
;
_computing_data_collection
;
CrysAlisPro, Agilent Technologies,
Version 1.171.36.21t (release 14-08-2012 CrysAlis171 .NET)
(compiled Aug 14 2012,18:12:40)
;
_computing_data_reduction
;
CrysAlisPro, Agilent Technologies,
Version 1.171.36.21t (release 14-08-2012 CrysAlis171 .NET)
(compiled Aug 14 2012,18:12:40)
;
_computing_molecular_graphics 'XP and Mercury'
_computing_publication_material 'SHELXL-97 (Sheldrick, 1997)'
_computing_structure_refinement 'SHELXL-97 (Sheldrick, 1997)'
_computing_structure_solution 'SHELXS-97 (Sheldrick, 1990)'
_diffrn_ambient_temperature 130(2)
_diffrn_detector_area_resol_mean 10.5357
_diffrn_measured_fraction_theta_full 0.997
_diffrn_measured_fraction_theta_max 0.997
_diffrn_measurement_device_type 'SuperNova, Single source at offset), Atlas'
_diffrn_measurement_method '\w scans'
_diffrn_radiation_monochromator mirror
_diffrn_radiation_source 'SuperNova (Cu) X-ray Source'
_diffrn_radiation_type CuK\a
_diffrn_radiation_wavelength 1.54184
_diffrn_reflns_av_R_equivalents 0.0350
_diffrn_reflns_av_sigmaI/netI 0.0229
_diffrn_reflns_limit_h_max 9
_diffrn_reflns_limit_h_min -9
_diffrn_reflns_limit_k_max 16
_diffrn_reflns_limit_k_min -16
_diffrn_reflns_limit_l_max 33
_diffrn_reflns_limit_l_min -33
_diffrn_reflns_number 29049
_diffrn_reflns_theta_full 76.74
_diffrn_reflns_theta_max 76.74
_diffrn_reflns_theta_min 3.28
_exptl_absorpt_coefficient_mu 0.692
_exptl_absorpt_correction_T_max 1.00000
_exptl_absorpt_correction_T_min 0.86828
_exptl_absorpt_correction_type multi-scan
_exptl_absorpt_process_details
;
CrysAlisPro, Agilent Technologies,
Version 1.171.36.21t (release 14-08-2012 CrysAlis171 .NET)
(compiled Aug 14 2012,18:12:40)
Empirical absorption correction using spherical harmonics,
 implemented in SCALE3 ABSPACK scaling algorithm.
;
_exptl_crystal_colour colourless
_exptl_crystal_density_diffrn 1.315
_exptl_crystal_density_meas ?
_exptl_crystal_density_method 'not measured'
_exptl_crystal_description plate
_exptl_crystal_F_000 1064
_exptl_crystal_size_max 0.18
_exptl_crystal_size_mid 0.10
_exptl_crystal_size_min 0.04
_refine_diff_density_max 0.175
_refine_diff_density_min -0.194
_refine_diff_density_rms 0.040
_refine_ls_abs_structure_details 'Flack H D (1983), Acta Cryst. A39, 876-881'
_refine_ls_abs_structure_Flack 0.02(15)
_refine_ls_extinction_method none
_refine_ls_goodness_of_fit_ref 1.048
_refine_ls_hydrogen_treatment mixed
_refine_ls_matrix_type full
_refine_ls_number_parameters 352
_refine_ls_number_reflns 5351
_refine_ls_number_restraints 0
_refine_ls_restrained_S_all 1.048
_refine_ls_R_factor_all 0.0390
_refine_ls_R_factor_gt 0.0351
_refine_ls_shift/su_max 0.001
_refine_ls_shift/su_mean 0.000
_refine_ls_structure_factor_coef Fsqd
_refine_ls_weighting_details 'calc w=1/[\s^2^(Fo^2^)+(0.0516P)^2^+0.6926P] where P=(Fo^2^+2Fc^2^)/3'
_refine_ls_weighting_scheme calc
_refine_ls_wR_factor_gt 0.0933
_refine_ls_wR_factor_ref 0.0946
_reflns_number_gt 5086
_reflns_number_total 5351
_reflns_threshold_expression >2sigma(I)
_cod_data_source_file c4nj01096e2.cif
_cod_data_source_block zh35
_cod_depositor_comments
;
The following automatic conversions were performed:

'_exptl_crystal_density_meas' value 'not measured' was changed to '?'
- the value is perceived as not measured.

Automatic conversion script
Id: cif_fix_values 3008 2015-01-20 13:52:24Z robertas 

 Adding full bibliography for 7054548.cif.

The following automatic conversions were performed:

'_atom_sites_solution_hydrogens' value 'difmap, geom' was changed to
'mixed'.

Automatic conversion script
Id: cif_fix_values 6452 2018-10-05 10:23:21Z andrius 
;
_cod_original_cell_volume 2564.63(8)
_cod_database_code 7054548

loop_
_symmetry_equiv_pos_as_xyz
'x, y, z'
'-x+1/2, -y, z+1/2'
'x+1/2, -y+1/2, -z'
'-x, y+1/2, -z+1/2'

loop_
_atom_site_label
_atom_site_type_symbol
_atom_site_fract_x
_atom_site_fract_y
_atom_site_fract_z
_atom_site_U_iso_or_equiv
_atom_site_adp_type
_atom_site_occupancy
_atom_site_symmetry_multiplicity
_atom_site_calc_flag
_atom_site_refinement_flags
O36 O -0.15811(18) -0.26771(9) -0.52677(4) 0.0303(3) Uani 1 1 d .
O35 O 0.00597(17) 0.10096(10) -0.56097(5) 0.0319(3) Uani 1 1 d .
H35 H 0.018(4) 0.1474(19) -0.5384(9) 0.048(7) Uiso 1 1 d .
O28 O -0.3582(2) -0.01373(8) -0.52107(5) 0.0361(3) Uani 1 1 d .
N19 N -0.04377(18) -0.56907(10) -0.61626(5) 0.0224(3) Uani 1 1 d .
N24 N -0.41867(19) -0.34032(10) -0.55670(5) 0.0227(3) Uani 1 1 d .
O37 O -0.67252(17) -0.41472(9) -0.58956(5) 0.0363(3) Uani 1 1 d .
N22 N -0.36403(19) -0.16471(10) -0.56687(5) 0.0238(3) Uani 1 1 d .
O34 O -0.4390(2) 0.25989(9) -0.51389(5) 0.0407(3) Uani 1 1 d .
H34 H -0.402(4) 0.2928(19) -0.5376(9) 0.046(7) Uiso 1 1 d .
N17 N -0.30018(19) -0.59990(10) -0.58207(5) 0.0238(3) Uani 1 1 d .
N18 N -0.1742(2) -0.63994(10) -0.61127(5) 0.0257(3) Uani 1 1 d .
C26 C -0.6441(2) -0.23406(12) -0.59755(6) 0.0266(3) Uani 1 1 d .
C29 C -0.2576(2) -0.07279(11) -0.55610(6) 0.0253(3) Uani 1 1 d .
H29 H -0.1404 -0.0928 -0.5414 0.030 Uiso 1 1 calc R
C16 C -0.2487(2) -0.50320(11) -0.56867(6) 0.0214(3) Uani 1 1 d .
C27 C -0.5333(2) -0.15472(12) -0.58872(6) 0.0260(3) Uani 1 1 d .
H27 H -0.5723 -0.0893 -0.5978 0.031 Uiso 1 1 calc R
C31 C -0.1844(2) 0.10028(12) -0.57203(6) 0.0244(3) Uani 1 1 d .
H31 H -0.2187 0.1599 -0.5922 0.029 Uiso 1 1 calc R
C23 C -0.3032(2) -0.25754(12) -0.54811(6) 0.0226(3) Uani 1 1 d .
C25 C -0.5854(2) -0.33599(12) -0.58197(6) 0.0252(3) Uani 1 1 d .
C32 C -0.3043(2) 0.09217(11) -0.52521(6) 0.0263(3) Uani 1 1 d .
H32 H -0.2315 0.1111 -0.4961 0.032 Uiso 1 1 calc R
C38 C -0.8274(3) -0.22297(15) -0.62150(8) 0.0390(4) Uani 1 1 d .
H38A H -0.9210 -0.2398 -0.5979 0.059 Uiso 1 1 calc R
H38B H -0.8355 -0.2686 -0.6494 0.059 Uiso 1 1 calc R
H38C H -0.8433 -0.1534 -0.6325 0.059 Uiso 1 1 calc R
C30 C -0.2238(2) 0.00018(12) -0.59921(6) 0.0248(3) Uani 1 1 d .
H30A H -0.3306 0.0062 -0.6203 0.030 Uiso 1 1 calc R
H30B H -0.1203 -0.0215 -0.6191 0.030 Uiso 1 1 calc R
C20 C -0.0830(2) -0.48336(11) -0.59017(6) 0.0238(3) Uani 1 1 d .
H20 H -0.0131 -0.4240 -0.5874 0.029 Uiso 1 1 calc R
C13 C 0.3951(2) -0.69458(12) -0.66311(7) 0.0287(4) Uani 1 1 d .
H13A H 0.4252 -0.6353 -0.6833 0.034 Uiso 1 1 calc R
H13B H 0.5039 -0.7132 -0.6446 0.034 Uiso 1 1 calc R
C21 C -0.3638(2) -0.43940(12) -0.53464(6) 0.0253(3) Uani 1 1 d .
H21A H -0.4726 -0.4779 -0.5259 0.030 Uiso 1 1 calc R
H21B H -0.2962 -0.4264 -0.5043 0.030 Uiso 1 1 calc R
C33 C -0.4774(3) 0.15599(13) -0.52594(7) 0.0322(4) Uani 1 1 d .
H33A H -0.5324 0.1526 -0.5587 0.039 Uiso 1 1 calc R
H33B H -0.5640 0.1282 -0.5022 0.039 Uiso 1 1 calc R
C12 C 0.3457(2) -0.78359(12) -0.69756(6) 0.0239(3) Uani 1 1 d .
C15 C 0.1101(2) -0.58954(13) -0.64917(6) 0.0270(3) Uani 1 1 d .
H15A H 0.1712 -0.5253 -0.6569 0.032 Uiso 1 1 calc R
H15B H 0.0651 -0.6184 -0.6801 0.032 Uiso 1 1 calc R
C14 C 0.2468(2) -0.66349(13) -0.62612(6) 0.0269(3) Uani 1 1 d .
H14A H 0.1831 -0.7245 -0.6148 0.032 Uiso 1 1 calc R
H14B H 0.3031 -0.6312 -0.5975 0.032 Uiso 1 1 calc R
B5 B 0.1735(3) -0.96760(15) -0.71901(8) 0.0313(4) Uani 1 1 d .
H5 H 0.0793 -1.0292 -0.7078 0.038 Uiso 1 1 calc R
B11 B 0.2214(3) -0.75903(15) -0.75116(7) 0.0293(4) Uani 1 1 d .
H11 H 0.1616 -0.6839 -0.7605 0.035 Uiso 1 1 calc R
C1 C 0.4504(2) -0.78686(14) -0.75207(7) 0.0309(4) Uani 1 1 d .
H1 H 0.5443 -0.7246 -0.7627 0.037 Uiso 1 1 calc R
B9 B 0.1330(3) -0.83761(14) -0.70266(7) 0.0255(4) Uani 1 1 d .
H9 H 0.0138 -0.8140 -0.6806 0.031 Uiso 1 1 calc R
B10 B 0.3187(3) -0.90530(14) -0.67560(7) 0.0273(4) Uani 1 1 d .
H10 H 0.3193 -0.9252 -0.6359 0.033 Uiso 1 1 calc R
B8 B 0.5219(3) -0.87022(15) -0.70706(8) 0.0294(4) Uani 1 1 d .
H8 H 0.6550 -0.8664 -0.6882 0.035 Uiso 1 1 calc R
B6 B 0.4153(3) -0.98731(16) -0.72152(8) 0.0344(4) Uani 1 1 d .
H6 H 0.4780 -1.0615 -0.7118 0.041 Uiso 1 1 calc R
B3 B 0.1136(3) -0.87671(15) -0.76618(7) 0.0305(4) Uani 1 1 d .
H3 H -0.0186 -0.8791 -0.7855 0.037 Uiso 1 1 calc R
B4 B 0.2883(3) -0.96975(17) -0.77757(8) 0.0355(5) Uani 1 1 d .
H4 H 0.2685 -1.0328 -0.8043 0.043 Uiso 1 1 calc R
B2 B 0.3183(3) -0.84077(18) -0.79722(7) 0.0363(5) Uani 1 1 d .
H2 H 0.3203 -0.8187 -0.8367 0.044 Uiso 1 1 calc R
B7 B 0.5027(3) -0.90894(18) -0.76996(8) 0.0365(5) Uani 1 1 d .
H7 H 0.6233 -0.9308 -0.7919 0.044 Uiso 1 1 calc R

loop_
_atom_site_aniso_label
_atom_site_aniso_U_11
_atom_site_aniso_U_22
_atom_site_aniso_U_33
_atom_site_aniso_U_23
_atom_site_aniso_U_13
_atom_site_aniso_U_12
O36 0.0335(6) 0.0223(5) 0.0351(6) 0.0017(5) -0.0098(5) 0.0016(5)
O35 0.0290(6) 0.0296(6) 0.0373(7) -0.0062(6) -0.0027(5) -0.0051(5)
O28 0.0643(9) 0.0145(5) 0.0294(6) -0.0019(4) 0.0142(6) -0.0055(5)
N19 0.0229(6) 0.0179(6) 0.0265(6) -0.0002(5) 0.0006(5) 0.0000(5)
N24 0.0248(6) 0.0173(6) 0.0258(6) -0.0001(5) 0.0046(5) 0.0003(5)
O37 0.0292(6) 0.0244(6) 0.0553(8) -0.0027(6) 0.0009(6) -0.0048(5)
N22 0.0280(7) 0.0165(6) 0.0268(6) -0.0004(5) -0.0036(6) 0.0002(5)
O34 0.0605(9) 0.0197(6) 0.0420(7) -0.0002(6) 0.0245(7) 0.0023(6)
N17 0.0257(7) 0.0184(6) 0.0273(6) -0.0003(5) 0.0014(5) -0.0013(5)
N18 0.0293(7) 0.0178(6) 0.0301(7) -0.0016(5) 0.0026(6) -0.0010(5)
C26 0.0242(8) 0.0246(7) 0.0309(8) 0.0005(6) 0.0014(7) 0.0004(6)
C29 0.0327(8) 0.0172(7) 0.0259(7) -0.0038(6) -0.0040(7) 0.0009(6)
C16 0.0239(7) 0.0172(6) 0.0232(7) 0.0021(6) -0.0024(6) -0.0005(6)
C27 0.0285(8) 0.0219(7) 0.0277(8) 0.0010(6) -0.0003(7) 0.0043(6)
C31 0.0286(8) 0.0191(7) 0.0254(7) -0.0009(6) 0.0004(6) -0.0007(6)
C23 0.0277(8) 0.0188(7) 0.0212(7) -0.0026(5) 0.0010(6) 0.0022(6)
C25 0.0230(8) 0.0230(7) 0.0297(8) -0.0023(6) 0.0063(7) -0.0014(6)
C32 0.0382(9) 0.0155(7) 0.0252(7) -0.0010(6) 0.0013(7) -0.0035(7)
C38 0.0283(9) 0.0349(9) 0.0538(11) 0.0056(8) -0.0082(9) -0.0016(8)
C30 0.0276(8) 0.0224(7) 0.0245(7) -0.0027(6) 0.0009(6) -0.0014(6)
C20 0.0256(7) 0.0168(6) 0.0290(8) -0.0012(6) -0.0002(6) -0.0011(6)
C13 0.0247(8) 0.0257(8) 0.0357(9) -0.0078(7) -0.0019(7) -0.0007(6)
C21 0.0319(9) 0.0181(7) 0.0258(7) 0.0019(6) 0.0071(7) 0.0011(6)
C33 0.0343(9) 0.0237(8) 0.0387(9) 0.0019(7) 0.0102(8) -0.0013(7)
C12 0.0230(7) 0.0238(7) 0.0250(7) -0.0013(6) 0.0008(6) 0.0012(6)
C15 0.0270(8) 0.0245(7) 0.0296(8) 0.0001(6) 0.0044(7) 0.0029(7)
C14 0.0276(8) 0.0247(7) 0.0285(8) -0.0044(6) -0.0026(7) 0.0014(7)
B5 0.0339(10) 0.0269(9) 0.0331(10) -0.0043(7) -0.0026(8) -0.0032(8)
B11 0.0313(10) 0.0295(9) 0.0270(9) 0.0036(8) -0.0020(8) 0.0018(8)
C1 0.0313(9) 0.0324(8) 0.0291(8) 0.0000(7) 0.0046(7) -0.0018(7)
B9 0.0235(9) 0.0248(8) 0.0283(9) -0.0022(7) -0.0018(7) -0.0023(7)
B10 0.0313(9) 0.0224(8) 0.0281(9) 0.0008(7) -0.0026(8) 0.0005(7)
B8 0.0267(10) 0.0293(9) 0.0323(10) -0.0055(7) -0.0023(8) 0.0055(7)
B6 0.0378(11) 0.0255(9) 0.0399(11) -0.0098(8) -0.0071(9) 0.0062(8)
B3 0.0282(9) 0.0342(10) 0.0289(9) -0.0040(7) -0.0059(8) 0.0000(8)
B4 0.0356(11) 0.0391(11) 0.0318(10) -0.0135(8) -0.0040(9) 0.0038(9)
B2 0.0382(11) 0.0470(12) 0.0236(9) -0.0027(9) 0.0015(9) 0.0037(10)
B7 0.0317(10) 0.0406(11) 0.0372(11) -0.0160(9) 0.0040(9) 0.0064(9)

loop_
_atom_type_symbol
_atom_type_description
_atom_type_scat_dispersion_real
_atom_type_scat_dispersion_imag
_atom_type_scat_source
C C 0.0181 0.0091 'International Tables Vol C Tables 4.2.6.8 and 6.1.1.4'
H H 0.0000 0.0000 'International Tables Vol C Tables 4.2.6.8 and 6.1.1.4'
B B 0.0090 0.0039 'International Tables Vol C Tables 4.2.6.8 and 6.1.1.4'
N N 0.0311 0.0180 'International Tables Vol C Tables 4.2.6.8 and 6.1.1.4'
O O 0.0492 0.0322 'International Tables Vol C Tables 4.2.6.8 and 6.1.1.4'

loop_
_geom_angle_atom_site_label_1
_geom_angle_atom_site_label_2
_geom_angle_atom_site_label_3
_geom_angle
C31 O35 H35 104.4(17)
C29 O28 C32 108.94(12)
N18 N19 C20 111.49(13)
N18 N19 C15 119.23(13)
C20 N19 C15 129.20(14)
C23 N24 C25 125.53(13)
C23 N24 C21 116.43(13)
C25 N24 C21 117.94(13)
C27 N22 C23 121.86(13)
C27 N22 C29 119.25(13)
C23 N22 C29 118.18(13)
C33 O34 H34 112.8(17)
N18 N17 C16 109.22(13)
N17 N18 N19 106.72(12)
C27 C26 C25 118.31(15)
C27 C26 C38 123.21(15)
C25 C26 C38 118.47(15)
O28 C29 N22 107.40(13)
O28 C29 C30 104.65(12)
N22 C29 C30 116.63(13)
O28 C29 H29 109.3
N22 C29 H29 109.3
C30 C29 H29 109.3
N17 C16 C20 107.91(14)
N17 C16 C21 121.26(14)
C20 C16 C21 130.80(14)
C26 C27 N22 123.36(15)
C26 C27 H27 118.3
N22 C27 H27 118.3
O35 C31 C30 106.94(13)
O35 C31 C32 112.78(14)
C30 C31 C32 103.09(13)
O35 C31 H31 111.2
C30 C31 H31 111.2
C32 C31 H31 111.2
O36 C23 N22 123.32(15)
O36 C23 N24 121.78(14)
N22 C23 N24 114.87(14)
O37 C25 N24 120.15(15)
O37 C25 C26 124.12(16)
N24 C25 C26 115.73(14)
O28 C32 C33 107.24(14)
O28 C32 C31 106.60(12)
C33 C32 C31 115.40(14)
O28 C32 H32 109.1
C33 C32 H32 109.1
C31 C32 H32 109.1
C26 C38 H38A 109.5
C26 C38 H38B 109.5
H38A C38 H38B 109.5
C26 C38 H38C 109.5
H38A C38 H38C 109.5
H38B C38 H38C 109.5
C29 C30 C31 101.47(12)
C29 C30 H30A 111.5
C31 C30 H30A 111.5
C29 C30 H30B 111.5
C31 C30 H30B 111.5
H30A C30 H30B 109.3
N19 C20 C16 104.66(14)
N19 C20 H20 127.7
C16 C20 H20 127.7
C12 C13 C14 115.33(14)
C12 C13 H13A 108.4
C14 C13 H13A 108.4
C12 C13 H13B 108.4
C14 C13 H13B 108.4
H13A C13 H13B 107.5
N24 C21 C16 113.08(13)
N24 C21 H21A 109.0
C16 C21 H21A 109.0
N24 C21 H21B 109.0
C16 C21 H21B 109.0
H21A C21 H21B 107.8
O34 C33 C32 110.67(15)
O34 C33 H33A 109.5
C32 C33 H33A 109.5
O34 C33 H33B 109.5
C32 C33 H33B 109.5
H33A C33 H33B 108.1
C13 C12 C1 116.58(13)
C13 C12 B10 121.48(13)
C1 C12 B10 109.72(13)
C13 C12 B9 125.11(14)
C1 C12 B9 109.85(13)
B10 C12 B9 62.67(11)
C13 C12 B8 113.97(14)
C1 C12 B8 60.49(11)
B10 C12 B8 62.11(11)
B9 C12 B8 113.46(13)
C13 C12 B11 119.31(13)
C1 C12 B11 60.74(11)
B10 C12 B11 113.54(13)
B9 C12 B11 62.14(11)
B8 C12 B11 112.82(13)
N19 C15 C14 112.12(13)
N19 C15 H15A 109.2
C14 C15 H15A 109.2
N19 C15 H15B 109.2
C14 C15 H15B 109.2
H15A C15 H15B 107.9
C15 C14 C13 111.69(14)
C15 C14 H14A 109.3
C13 C14 H14A 109.3
C15 C14 H14B 109.3
C13 C14 H14B 109.3
H14A C14 H14B 107.9
B9 B5 B10 60.08(11)
B9 B5 B4 108.21(14)
B10 B5 B4 107.80(15)
B9 B5 B6 108.14(14)
B10 B5 B6 59.86(12)
B4 B5 B6 59.94(12)
B9 B5 B3 60.30(11)
B10 B5 B3 108.16(14)
B4 B5 B3 59.98(12)
B6 B5 B3 108.06(16)
B9 B5 H5 121.5
B10 B5 H5 121.8
B4 B5 H5 121.8
B6 B5 H5 121.8
B3 B5 H5 121.6
C1 B11 C12 57.36(10)
C1 B11 B3 104.48(14)
C12 B11 B3 105.33(13)
C1 B11 B2 58.31(12)
C12 B11 B2 105.07(14)
B3 B11 B2 60.11(12)
C1 B11 B9 104.17(13)
C12 B11 B9 58.35(10)
B3 B11 B9 60.54(11)
B2 B11 B9 108.19(14)
C1 B11 H11 125.0
C12 B11 H11 124.2
B3 B11 H11 122.6
B2 B11 H11 122.0
B9 B11 H11 122.2
C12 C1 B7 112.24(14)
C12 C1 B2 112.27(14)
B7 C1 B2 62.77(13)
C12 C1 B8 61.97(11)
B7 C1 B8 62.58(12)
B2 C1 B8 114.72(14)
C12 C1 B11 61.90(10)
B7 C1 B11 114.87(15)
B2 C1 B11 62.75(12)
B8 C1 B11 115.04(14)
C12 C1 H1 120.0
B7 C1 H1 118.2
B2 C1 H1 118.2
B8 C1 H1 117.4
B11 C1 H1 117.3
C12 B9 B5 105.03(13)
C12 B9 B10 58.33(10)
B5 B9 B10 60.05(11)
C12 B9 B11 59.51(10)
B5 B9 B11 107.78(14)
B10 B9 B11 107.88(14)
C12 B9 B3 105.37(13)
B5 B9 B3 60.32(11)
B10 B9 B3 108.15(13)
B11 B9 B3 59.44(11)
C12 B9 H9 124.3
B5 B9 H9 122.3
B10 B9 H9 121.7
B11 B9 H9 121.6
B3 B9 H9 122.2
C12 B10 B8 59.80(11)
C12 B10 B5 105.41(13)
B8 B10 B5 107.83(14)
C12 B10 B9 59.00(10)
B8 B10 B9 108.62(13)
B5 B10 B9 59.87(11)
C12 B10 B6 105.71(14)
B8 B10 B6 59.26(12)
B5 B10 B6 60.47(12)
B9 B10 B6 108.46(13)
C12 B10 H10 123.8
B8 B10 H10 121.4
B5 B10 H10 122.3
B9 B10 H10 121.2
B6 B10 H10 122.1
C1 B8 C12 57.54(10)
C1 B8 B6 104.92(14)
C12 B8 B6 105.42(14)
C1 B8 B7 58.58(12)
C12 B8 B7 105.48(14)
B6 B8 B7 60.41(13)
C1 B8 B10 104.19(13)
C12 B8 B10 58.09(10)
B6 B8 B10 60.58(12)
B7 B8 B10 108.47(15)
C1 B8 H8 124.8
C12 B8 H8 124.2
B6 B8 H8 122.4
B7 B8 H8 121.7
B10 B8 H8 122.3
B8 B6 B7 60.25(12)
B8 B6 B10 60.16(11)
B7 B6 B10 108.01(14)
B8 B6 B4 107.92(15)
B7 B6 B4 59.61(13)
B10 B6 B4 107.63(14)
B8 B6 B5 107.90(14)
B7 B6 B5 107.60(15)
B10 B6 B5 59.67(11)
B4 B6 B5 59.92(12)
B8 B6 H6 121.5
B7 B6 H6 121.8
B10 B6 H6 121.8
B4 B6 H6 122.0
B5 B6 H6 122.0
B11 B3 B2 60.26(12)
B11 B3 B4 107.83(15)
B2 B3 B4 59.65(13)
B11 B3 B9 60.02(11)
B2 B3 B9 107.90(14)
B4 B3 B9 107.44(14)
B11 B3 B5 107.50(13)
B2 B3 B5 107.51(15)
B4 B3 B5 59.92(12)
B9 B3 B5 59.38(11)
B11 B3 H3 121.7
B2 B3 H3 121.8
B4 B3 H3 122.0
B9 B3 H3 122.0
B5 B3 H3 122.2
B7 B4 B2 60.11(14)
B7 B4 B5 107.97(14)
B2 B4 B5 107.86(14)
B7 B4 B6 59.86(13)
B2 B4 B6 107.96(15)
B5 B4 B6 60.14(12)
B7 B4 B3 108.19(15)
B2 B4 B3 59.92(12)
B5 B4 B3 60.10(12)
B6 B4 B3 108.31(14)
B7 B4 H4 121.7
B2 B4 H4 121.8
B5 B4 H4 121.7
B6 B4 H4 121.6
B3 B4 H4 121.5
C1 B2 B4 104.31(14)
C1 B2 B7 58.59(12)
B4 B2 B7 59.86(13)
C1 B2 B3 104.59(14)
B4 B2 B3 60.44(12)
B7 B2 B3 108.41(15)
C1 B2 B11 58.94(11)
B4 B2 B11 107.96(14)
B7 B2 B11 108.29(14)
B3 B2 B11 59.63(11)
C1 B2 H2 125.0
B4 B2 H2 122.4
B7 B2 H2 121.3
B3 B2 H2 122.2
B11 B2 H2 121.4
C1 B7 B8 58.84(11)
C1 B7 B4 104.48(14)
B8 B7 B4 107.93(15)
C1 B7 B2 58.64(12)
B8 B7 B2 108.25(14)
B4 B7 B2 60.03(13)
C1 B7 B6 104.30(14)
B8 B7 B6 59.34(12)
B4 B7 B6 60.52(13)
B2 B7 B6 108.42(15)
C1 B7 H7 125.0
B8 B7 H7 121.6
B4 B7 H7 122.3
B2 B7 H7 121.2
B6 B7 H7 122.4

loop_
_geom_bond_atom_site_label_1
_geom_bond_atom_site_label_2
_geom_bond_distance
O36 C23 1.215(2)
O35 C31 1.425(2)
O35 H35 0.86(3)
O28 C29 1.422(2)
O28 C32 1.4377(18)
N19 N18 1.3346(19)
N19 C20 1.349(2)
N19 C15 1.458(2)
N24 C23 1.389(2)
N24 C25 1.399(2)
N24 C21 1.4751(19)
O37 C25 1.224(2)
N22 C27 1.378(2)
N22 C23 1.3830(19)
N22 C29 1.4566(19)
O34 C33 1.419(2)
O34 H34 0.81(3)
N17 N18 1.319(2)
N17 C16 1.362(2)
C26 C27 1.334(2)
C26 C25 1.456(2)
C26 C38 1.496(2)
C29 C30 1.520(2)
C29 H29 0.9800
C16 C20 1.369(2)
C16 C21 1.496(2)
C27 H27 0.9300
C31 C30 1.522(2)
C31 C32 1.539(2)
C31 H31 0.9800
C32 C33 1.516(2)
C32 H32 0.9800
C38 H38A 0.9600
C38 H38B 0.9600
C38 H38C 0.9600
C30 H30A 0.9700
C30 H30B 0.9700
C20 H20 0.9300
C13 C12 1.527(2)
C13 C14 1.528(2)
C13 H13A 0.9700
C13 H13B 0.9700
C21 H21A 0.9700
C21 H21B 0.9700
C33 H33A 0.9700
C33 H33B 0.9700
C12 C1 1.656(2)
C12 B10 1.702(2)
C12 B9 1.714(2)
C12 B8 1.733(3)
C12 B11 1.735(2)
C15 C14 1.521(2)
C15 H15A 0.9700
C15 H15B 0.9700
C14 H14A 0.9700
C14 H14B 0.9700
B5 B9 1.773(3)
B5 B10 1.776(3)
B5 B4 1.786(3)
B5 B6 1.790(3)
B5 B3 1.790(3)
B5 H5 1.1000
B11 C1 1.716(3)
B11 B3 1.770(3)
B11 B2 1.781(3)
B11 B9 1.780(3)
B11 H11 1.1000
C1 B7 1.704(3)
C1 B2 1.705(3)
C1 B8 1.708(3)
C1 H1 1.1000
B9 B10 1.776(3)
B9 B3 1.789(3)
B9 H9 1.1000
B10 B8 1.772(3)
B10 B6 1.779(3)
B10 H10 1.1000
B8 B6 1.756(3)
B8 B7 1.772(3)
B8 H8 1.1000
B6 B7 1.775(3)
B6 B4 1.787(3)
B6 H6 1.1000
B3 B2 1.778(3)
B3 B4 1.787(3)
B3 H3 1.1000
B4 B7 1.770(3)
B4 B2 1.773(3)
B4 H4 1.1000
B2 B7 1.775(3)
B2 H2 1.1000
B7 H7 1.1000

loop_
_geom_torsion_atom_site_label_1
_geom_torsion_atom_site_label_2
_geom_torsion_atom_site_label_3
_geom_torsion_atom_site_label_4
_geom_torsion
C16 N17 N18 N19 0.07(17)
C20 N19 N18 N17 0.53(18)
C15 N19 N18 N17 -176.48(13)
C32 O28 C29 N22 -155.51(13)
C32 O28 C29 C30 -30.93(18)
C27 N22 C29 O28 62.87(18)
C23 N22 C29 O28 -107.68(16)
C27 N22 C29 C30 -54.1(2)
C23 N22 C29 C30 135.34(15)
N18 N17 C16 C20 -0.63(17)
N18 N17 C16 C21 -178.79(14)
C25 C26 C27 N22 1.9(2)
C38 C26 C27 N22 -179.71(17)
C23 N22 C27 C26 -6.2(2)
C29 N22 C27 C26 -176.39(16)
C27 N22 C23 O36 -176.76(15)
C29 N22 C23 O36 -6.5(2)
C27 N22 C23 N24 5.1(2)
C29 N22 C23 N24 175.35(13)
C25 N24 C23 O36 -178.30(14)
C21 N24 C23 O36 5.3(2)
C25 N24 C23 N22 -0.1(2)
C21 N24 C23 N22 -176.45(13)
C23 N24 C25 O37 176.47(15)
C21 N24 C25 O37 -7.2(2)
C23 N24 C25 C26 -3.8(2)
C21 N24 C25 C26 172.54(14)
C27 C26 C25 O37 -177.44(16)
C38 C26 C25 O37 4.1(3)
C27 C26 C25 N24 2.8(2)
C38 C26 C25 N24 -175.66(15)
C29 O28 C32 C33 133.73(14)
C29 O28 C32 C31 9.59(18)
O35 C31 C32 O28 -99.61(16)
C30 C31 C32 O28 15.35(17)
O35 C31 C32 C33 141.44(14)
C30 C31 C32 C33 -103.59(15)
O28 C29 C30 C31 39.32(16)
N22 C29 C30 C31 157.79(13)
O35 C31 C30 C29 86.69(15)
C32 C31 C30 C29 -32.41(16)
N18 N19 C20 C16 -0.89(17)
C15 N19 C20 C16 175.74(15)
N17 C16 C20 N19 0.90(16)
C21 C16 C20 N19 178.83(16)
C23 N24 C21 C16 -91.03(17)
C25 N24 C21 C16 92.31(17)
N17 C16 C21 N24 -122.45(15)
C20 C16 C21 N24 59.9(2)
O28 C32 C33 O34 161.14(13)
C31 C32 C33 O34 -80.27(18)
C14 C13 C12 C1 153.26(14)
C14 C13 C12 B10 -68.2(2)
C14 C13 C12 B9 8.6(2)
C14 C13 C12 B8 -139.09(15)
C14 C13 C12 B11 83.50(19)
N18 N19 C15 C14 -76.33(18)
C20 N19 C15 C14 107.26(18)
N19 C15 C14 C13 173.10(13)
C12 C13 C14 C15 -84.39(18)
C13 C12 B11 C1 105.88(16)
B10 C12 B11 C1 -100.25(15)
B9 C12 B11 C1 -137.42(13)
B8 C12 B11 C1 -31.98(13)
C13 C12 B11 B3 -156.52(14)
C1 C12 B11 B3 97.60(14)
B10 C12 B11 B3 -2.65(18)
B9 C12 B11 B3 -39.82(13)
B8 C12 B11 B3 65.62(17)
C13 C12 B11 B2 140.95(15)
C1 C12 B11 B2 35.07(13)
B10 C12 B11 B2 -65.18(18)
B9 C12 B11 B2 -102.35(15)
B8 C12 B11 B2 3.09(19)
C13 C12 B11 B9 -116.70(16)
C1 C12 B11 B9 137.42(13)
B10 C12 B11 B9 37.17(13)
B8 C12 B11 B9 105.44(15)
C13 C12 C1 B7 142.43(15)
B10 C12 C1 B7 -0.68(19)
B9 C12 C1 B7 -67.77(17)
B8 C12 C1 B7 38.61(14)
B11 C12 C1 B7 -107.27(16)
C13 C12 C1 B2 -149.09(15)
B10 C12 C1 B2 67.80(17)
B9 C12 C1 B2 0.71(18)
B8 C12 C1 B2 107.09(16)
B11 C12 C1 B2 -38.78(14)
C13 C12 C1 B8 103.82(16)
B10 C12 C1 B8 -39.29(13)
B9 C12 C1 B8 -106.39(14)
B11 C12 C1 B8 -145.88(14)
C13 C12 C1 B11 -110.31(15)
B10 C12 C1 B11 106.59(14)
B9 C12 C1 B11 39.49(13)
B8 C12 C1 B11 145.88(14)
B3 B11 C1 C12 -99.15(13)
B2 B11 C1 C12 -139.31(14)
B9 B11 C1 C12 -36.45(11)
C12 B11 C1 B7 103.03(16)
B3 B11 C1 B7 3.9(2)
B2 B11 C1 B7 -36.28(16)
B9 B11 C1 B7 66.58(18)
C12 B11 C1 B2 139.31(14)
B3 B11 C1 B2 40.16(13)
B9 B11 C1 B2 102.86(15)
C12 B11 C1 B8 33.13(13)
B3 B11 C1 B8 -66.02(18)
B2 B11 C1 B8 -106.18(16)
B9 B11 C1 B8 -3.32(19)
C13 C12 B9 B5 -150.18(15)
C1 C12 B9 B5 63.18(16)
B10 C12 B9 B5 -39.38(12)
B8 C12 B9 B5 -2.35(18)
B11 C12 B9 B5 102.05(14)
C13 C12 B9 B10 -110.81(17)
C1 C12 B9 B10 102.55(14)
B8 C12 B9 B10 37.02(13)
B11 C12 B9 B10 141.42(13)
C13 C12 B9 B11 107.77(17)
C1 C12 B9 B11 -38.87(12)
B10 C12 B9 B11 -141.42(13)
B8 C12 B9 B11 -104.40(15)
C13 C12 B9 B3 147.07(15)
C1 C12 B9 B3 0.43(16)
B10 C12 B9 B3 -102.12(14)
B8 C12 B9 B3 -65.10(16)
B11 C12 B9 B3 39.30(12)
B10 B5 B9 C12 38.55(12)
B4 B5 B9 C12 -61.94(17)
B6 B5 B9 C12 1.50(18)
B3 B5 B9 C12 -99.37(14)
B4 B5 B9 B10 -100.48(16)
B6 B5 B9 B10 -37.05(14)
B3 B5 B9 B10 -137.92(15)
B10 B5 B9 B11 100.80(15)
B4 B5 B9 B11 0.31(18)
B6 B5 B9 B11 63.75(18)
B3 B5 B9 B11 -37.13(13)
B10 B5 B9 B3 137.92(15)
B4 B5 B9 B3 37.44(14)
B6 B5 B9 B3 100.88(16)
C1 B11 B9 C12 35.99(12)
B3 B11 B9 C12 134.82(14)
B2 B11 B9 C12 96.83(15)
C1 B11 B9 B5 -61.32(16)
C12 B11 B9 B5 -97.31(14)
B3 B11 B9 B5 37.51(13)
B2 B11 B9 B5 -0.48(19)
C1 B11 B9 B10 2.10(17)
C12 B11 B9 B10 -33.89(12)
B3 B11 B9 B10 100.93(14)
B2 B11 B9 B10 62.94(17)
C1 B11 B9 B3 -98.83(15)
C12 B11 B9 B3 -134.82(14)
B2 B11 B9 B3 -37.99(14)
C13 C12 B10 B8 -102.41(17)
C1 C12 B10 B8 38.58(13)
B9 C12 B10 B8 141.32(14)
B11 C12 B10 B8 104.36(15)
C13 C12 B10 B5 155.65(15)
C1 C12 B10 B5 -63.37(17)
B9 C12 B10 B5 39.38(13)
B8 C12 B10 B5 -101.95(15)
B11 C12 B10 B5 2.41(18)
C13 C12 B10 B9 116.27(17)
C1 C12 B10 B9 -102.75(14)
B8 C12 B10 B9 -141.32(14)
B11 C12 B10 B9 -36.96(13)
C13 C12 B10 B6 -141.32(15)
C1 C12 B10 B6 -0.34(17)
B9 C12 B10 B6 102.41(14)
B8 C12 B10 B6 -38.92(13)
B11 C12 B10 B6 65.44(17)
B9 B5 B10 C12 -38.96(12)
B4 B5 B10 C12 62.23(17)
B6 B5 B10 C12 99.59(15)
B3 B5 B10 C12 -1.18(18)
B9 B5 B10 B8 -101.60(14)
B4 B5 B10 B8 -0.42(18)
B6 B5 B10 B8 36.94(14)
B3 B5 B10 B8 -63.83(17)
B4 B5 B10 B9 101.18(16)
B6 B5 B10 B9 138.55(15)
B3 B5 B10 B9 37.78(13)
B9 B5 B10 B6 -138.55(15)
B4 B5 B10 B6 -37.36(14)
B3 B5 B10 B6 -100.77(16)
B5 B9 B10 C12 135.00(14)
B11 B9 B10 C12 34.37(12)
B3 B9 B10 C12 97.21(14)
C12 B9 B10 B8 -34.74(12)
B5 B9 B10 B8 100.25(15)
B11 B9 B10 B8 -0.37(18)
B3 B9 B10 B8 62.47(17)
C12 B9 B10 B5 -135.00(14)
B11 B9 B10 B5 -100.63(15)
B3 B9 B10 B5 -37.78(14)
C12 B9 B10 B6 -97.60(15)
B5 B9 B10 B6 37.39(14)
B11 B9 B10 B6 -63.23(17)
B3 B9 B10 B6 -0.39(19)
B7 C1 B8 C12 -139.40(14)
B2 C1 B8 C12 -103.15(16)
B11 C1 B8 C12 -33.10(14)
C12 C1 B8 B6 99.01(15)
B7 C1 B8 B6 -40.40(14)
B2 C1 B8 B6 -4.1(2)
B11 C1 B8 B6 65.90(18)
C12 C1 B8 B7 139.40(15)
B2 C1 B8 B7 36.25(16)
B11 C1 B8 B7 106.30(17)
C12 C1 B8 B10 36.20(12)
B7 C1 B8 B10 -103.21(15)
B2 C1 B8 B10 -66.95(18)
B11 C1 B8 B10 3.09(19)
C13 C12 B8 C1 -108.12(15)
B10 C12 B8 C1 137.59(14)
B9 C12 B8 C1 100.35(15)
B11 C12 B8 C1 32.07(13)
C13 C12 B8 B6 153.77(15)
C1 C12 B8 B6 -98.11(15)
B10 C12 B8 B6 39.48(13)
B9 C12 B8 B6 2.23(19)
B11 C12 B8 B6 -66.04(17)
C13 C12 B8 B7 -143.31(15)
C1 C12 B8 B7 -35.18(13)
B10 C12 B8 B7 102.40(15)
B9 C12 B8 B7 65.16(18)
B11 C12 B8 B7 -3.12(19)
C13 C12 B8 B10 114.29(15)
C1 C12 B8 B10 -137.59(14)
B9 C12 B8 B10 -37.24(13)
B11 C12 B8 B10 -105.52(14)
C12 B10 B8 C1 -35.94(12)
B5 B10 B8 C1 61.86(16)
B9 B10 B8 C1 -1.52(17)
B6 B10 B8 C1 99.34(15)
B5 B10 B8 C12 97.80(14)
B9 B10 B8 C12 34.42(12)
B6 B10 B8 C12 135.28(14)
C12 B10 B8 B6 -135.28(14)
B5 B10 B8 B6 -37.48(14)
B9 B10 B8 B6 -100.86(15)
C12 B10 B8 B7 -97.09(15)
B5 B10 B8 B7 0.71(19)
B9 B10 B8 B7 -62.67(18)
B6 B10 B8 B7 38.19(14)
C1 B8 B6 B7 39.49(13)
C12 B8 B6 B7 99.31(15)
B10 B8 B6 B7 137.60(15)
C1 B8 B6 B10 -98.10(14)
C12 B8 B6 B10 -38.29(12)
B7 B8 B6 B10 -137.60(15)
C1 B8 B6 B4 2.36(19)
C12 B8 B6 B4 62.17(18)
B7 B8 B6 B4 -37.14(14)
B10 B8 B6 B4 100.46(15)
C1 B8 B6 B5 -60.96(18)
C12 B8 B6 B5 -1.14(19)
B7 B8 B6 B5 -100.45(16)
B10 B8 B6 B5 37.14(14)
C12 B10 B6 B8 39.17(13)
B5 B10 B6 B8 138.26(15)
B9 B10 B6 B8 101.13(15)
C12 B10 B6 B7 1.18(19)
B8 B10 B6 B7 -38.00(14)
B5 B10 B6 B7 100.27(16)
B9 B10 B6 B7 63.13(18)
C12 B10 B6 B4 -61.77(18)
B8 B10 B6 B4 -100.95(17)
B5 B10 B6 B4 37.32(14)
B9 B10 B6 B4 0.2(2)
C12 B10 B6 B5 -99.09(15)
B8 B10 B6 B5 -138.26(15)
B9 B10 B6 B5 -37.13(14)
B9 B5 B6 B8 -0.2(2)
B10 B5 B6 B8 -37.36(13)
B4 B5 B6 B8 100.76(17)
B3 B5 B6 B8 63.57(18)
B9 B5 B6 B7 -63.82(18)
B10 B5 B6 B7 -100.96(15)
B4 B5 B6 B7 37.16(14)
B3 B5 B6 B7 -0.02(18)
B9 B5 B6 B10 37.14(13)
B4 B5 B6 B10 138.12(15)
B3 B5 B6 B10 100.94(14)
B9 B5 B6 B4 -100.98(16)
B10 B5 B6 B4 -138.12(15)
B3 B5 B6 B4 -37.18(13)
C1 B11 B3 B2 -39.27(13)
C12 B11 B3 B2 -98.82(15)
B9 B11 B3 B2 -137.58(15)
C1 B11 B3 B4 -1.93(18)
C12 B11 B3 B4 -61.48(17)
B2 B11 B3 B4 37.34(14)
B9 B11 B3 B4 -100.25(15)
C1 B11 B3 B9 98.31(14)
C12 B11 B3 B9 38.76(12)
B2 B11 B3 B9 137.58(15)
C1 B11 B3 B5 61.28(17)
C12 B11 B3 B5 1.73(18)
B2 B11 B3 B5 100.55(16)
B9 B11 B3 B5 -37.03(13)
C12 B9 B3 B11 -39.34(12)
B5 B9 B3 B11 -138.13(15)
B10 B9 B3 B11 -100.47(15)
C12 B9 B3 B2 -1.35(17)
B5 B9 B3 B2 -100.15(16)
B10 B9 B3 B2 -62.48(17)
B11 B9 B3 B2 37.98(14)
C12 B9 B3 B4 61.57(17)
B5 B9 B3 B4 -37.22(14)
B10 B9 B3 B4 0.44(19)
B11 B9 B3 B4 100.91(16)
C12 B9 B3 B5 98.79(14)
B10 B9 B3 B5 37.66(14)
B11 B9 B3 B5 138.13(15)
B9 B5 B3 B11 37.31(13)
B10 B5 B3 B11 -0.37(19)
B4 B5 B3 B11 -100.86(16)
B6 B5 B3 B11 -63.70(17)
B9 B5 B3 B2 100.83(15)
B10 B5 B3 B2 63.15(18)
B4 B5 B3 B2 -37.35(14)
B6 B5 B3 B2 -0.18(18)
B9 B5 B3 B4 138.17(15)
B10 B5 B3 B4 100.49(16)
B6 B5 B3 B4 37.16(13)
B10 B5 B3 B9 -37.68(13)
B4 B5 B3 B9 -138.17(15)
B6 B5 B3 B9 -101.01(15)
B9 B5 B4 B7 63.49(19)
B10 B5 B4 B7 -0.03(19)
B6 B5 B4 B7 -37.36(14)
B3 B5 B4 B7 101.07(16)
B9 B5 B4 B2 0.0(2)
B10 B5 B4 B2 -63.54(18)
B6 B5 B4 B2 -100.88(16)
B3 B5 B4 B2 37.55(14)
B9 B5 B4 B6 100.85(15)
B10 B5 B4 B6 37.33(13)
B3 B5 B4 B6 138.43(15)
B9 B5 B4 B3 -37.58(13)
B10 B5 B4 B3 -101.10(15)
B6 B5 B4 B3 -138.43(15)
B8 B6 B4 B7 37.42(14)
B10 B6 B4 B7 100.93(16)
B5 B6 B4 B7 138.13(15)
B8 B6 B4 B2 0.0(2)
B7 B6 B4 B2 -37.44(14)
B10 B6 B4 B2 63.49(19)
B5 B6 B4 B2 100.70(16)
B8 B6 B4 B5 -100.72(16)
B7 B6 B4 B5 -138.13(15)
B10 B6 B4 B5 -37.20(14)
B8 B6 B4 B3 -63.42(19)
B7 B6 B4 B3 -100.84(17)
B10 B6 B4 B3 0.1(2)
B5 B6 B4 B3 37.30(14)
B11 B3 B4 B7 -0.41(19)
B2 B3 B4 B7 37.20(14)
B9 B3 B4 B7 -63.72(18)
B5 B3 B4 B7 -100.70(16)
B11 B3 B4 B2 -37.61(13)
B9 B3 B4 B2 -100.92(15)
B5 B3 B4 B2 -137.90(15)
B11 B3 B4 B5 100.29(15)
B2 B3 B4 B5 137.90(15)
B9 B3 B4 B5 36.98(13)
B11 B3 B4 B6 62.98(19)
B2 B3 B4 B6 100.59(17)
B9 B3 B4 B6 -0.3(2)
B5 B3 B4 B6 -37.31(15)
C12 C1 B2 B4 -64.15(18)
B7 C1 B2 B4 40.28(15)
B8 C1 B2 B4 4.1(2)
B11 C1 B2 B4 -102.58(15)
C12 C1 B2 B7 -104.43(16)
B8 C1 B2 B7 -36.18(15)
B11 C1 B2 B7 -142.86(15)
C12 C1 B2 B3 -1.52(19)
B7 C1 B2 B3 102.91(16)
B8 C1 B2 B3 66.73(19)
B11 C1 B2 B3 -39.95(13)
C12 C1 B2 B11 38.43(13)
B7 C1 B2 B11 142.86(15)
B8 C1 B2 B11 106.68(16)
B7 B4 B2 C1 -39.65(13)
B5 B4 B2 C1 61.23(18)
B6 B4 B2 C1 -2.32(19)
B3 B4 B2 C1 98.86(15)
B5 B4 B2 B7 100.88(16)
B6 B4 B2 B7 37.33(14)
B3 B4 B2 B7 138.51(14)
B7 B4 B2 B3 -138.51(14)
B5 B4 B2 B3 -37.63(14)
B6 B4 B2 B3 -101.18(16)
B7 B4 B2 B11 -101.15(16)
B5 B4 B2 B11 -0.3(2)
B6 B4 B2 B11 -63.82(19)
B3 B4 B2 B11 37.36(14)
B11 B3 B2 C1 39.61(13)
B4 B3 B2 C1 -98.40(15)
B9 B3 B2 C1 1.73(19)
B5 B3 B2 C1 -60.93(17)
B11 B3 B2 B4 138.00(14)
B9 B3 B2 B4 100.13(15)
B5 B3 B2 B4 37.47(13)
B11 B3 B2 B7 100.86(16)
B4 B3 B2 B7 -37.14(14)
B9 B3 B2 B7 62.98(18)
B5 B3 B2 B7 0.32(19)
B4 B3 B2 B11 -138.00(14)
B9 B3 B2 B11 -37.88(13)
B5 B3 B2 B11 -100.54(14)
C12 B11 B2 C1 -34.65(12)
B3 B11 B2 C1 -133.92(15)
B9 B11 B2 C1 -95.74(15)
C1 B11 B2 B4 96.21(16)
C12 B11 B2 B4 61.55(18)
B3 B11 B2 B4 -37.72(14)
B9 B11 B2 B4 0.5(2)
C1 B11 B2 B7 32.87(14)
C12 B11 B2 B7 -1.8(2)
B3 B11 B2 B7 -101.06(17)
B9 B11 B2 B7 -62.87(19)
C1 B11 B2 B3 133.92(15)
C12 B11 B2 B3 99.27(14)
B9 B11 B2 B3 38.18(13)
C12 C1 B7 B8 -38.36(14)
B2 C1 B7 B8 -142.84(16)
B11 C1 B7 B8 -106.56(16)
C12 C1 B7 B4 64.08(19)
B2 C1 B7 B4 -40.40(14)
B8 C1 B7 B4 102.44(17)
B11 C1 B7 B4 -4.1(2)
C12 C1 B7 B2 104.48(16)
B8 C1 B7 B2 142.84(16)
B11 C1 B7 B2 36.27(15)
C12 C1 B7 B6 1.38(19)
B2 C1 B7 B6 -103.10(16)
B8 C1 B7 B6 39.74(14)
B11 C1 B7 B6 -66.83(19)
C12 B8 B7 C1 34.73(12)
B6 B8 B7 C1 133.93(15)
B10 B8 B7 C1 95.67(15)
C1 B8 B7 B4 -96.40(16)
C12 B8 B7 B4 -61.67(18)
B6 B8 B7 B4 37.54(15)
B10 B8 B7 B4 -0.7(2)
C1 B8 B7 B2 -32.90(15)
C12 B8 B7 B2 1.8(2)
B6 B8 B7 B2 101.03(17)
B10 B8 B7 B2 62.77(19)
C1 B8 B7 B6 -133.93(15)
C12 B8 B7 B6 -99.20(15)
B10 B8 B7 B6 -38.26(14)
B2 B4 B7 C1 39.71(14)
B5 B4 B7 C1 -60.98(19)
B6 B4 B7 C1 -98.46(15)
B3 B4 B7 C1 2.60(19)
B2 B4 B7 B8 101.15(16)
B5 B4 B7 B8 0.5(2)
B6 B4 B7 B8 -37.02(14)
B3 B4 B7 B8 64.04(19)
B5 B4 B7 B2 -100.69(16)
B6 B4 B7 B2 -138.16(15)
B3 B4 B7 B2 -37.11(14)
B2 B4 B7 B6 138.16(15)
B5 B4 B7 B6 37.48(14)
B3 B4 B7 B6 101.05(15)
B4 B2 B7 C1 -133.58(15)
B3 B2 B7 C1 -96.19(15)
B11 B2 B7 C1 -33.00(14)
C1 B2 B7 B8 32.98(14)
B4 B2 B7 B8 -100.60(17)
B3 B2 B7 B8 -63.2(2)
B11 B2 B7 B8 0.0(2)
C1 B2 B7 B4 133.58(15)
B3 B2 B7 B4 37.39(14)
B11 B2 B7 B4 100.58(16)
C1 B2 B7 B6 95.84(15)
B4 B2 B7 B6 -37.74(14)
B3 B2 B7 B6 -0.34(19)
B11 B2 B7 B6 62.84(19)
B8 B6 B7 C1 -39.49(13)
B10 B6 B7 C1 -1.53(19)
B4 B6 B7 C1 98.76(16)
B5 B6 B7 C1 61.47(17)
B10 B6 B7 B8 37.96(14)
B4 B6 B7 B8 138.25(15)
B5 B6 B7 B8 100.96(15)
B8 B6 B7 B4 -138.25(15)
B10 B6 B7 B4 -100.29(16)
B5 B6 B7 B4 -37.29(13)
B8 B6 B7 B2 -100.73(16)
B10 B6 B7 B2 -62.77(18)
B4 B6 B7 B2 37.52(14)
B5 B6 B7 B2 0.22(19)
